data_4513605
loop_
_publ_author_name
'Condello, Francesca'
'Garau, Federica'
'Lanza, Arianna'
'Monari, Magda'
'Nestola, Fabrizio'
'Pandolfo, Luciano'
'Pettinari, Claudio'

_publ_section_title
;
 Synthesis and Structural Characterizations of New Coordination Polymers
 Generated by the Interaction Between the Trinuclear Triangular SBU
 [Cu3(\m3-OH)(\m-pz)3]2+and 4,4&#x2032;-Bipyridine. 3\%
;
_journal_issue 10
_journal_name_full 'Crystal Growth &amp; Design'
_journal_page_first 4854
_journal_paper_doi 10.1021/acs.cgd.5b00661
_journal_volume 15
_journal_year 2015
_chemical_formula_sum 'C30 H40 Cu3 N8 O6'
_chemical_formula_weight 799.32
_chemical_name_systematic
;
 ?
;
_space_group_IT_number 2
_symmetry_cell_setting triclinic
_symmetry_space_group_name_Hall '-P 1'
_symmetry_space_group_name_H-M 'P -1'
_atom_sites_solution_hydrogens geom
_atom_sites_solution_primary direct
_atom_sites_solution_secondary difmap
_audit_creation_method SHELXL-97
_cell_angle_alpha 119.156(3)
_cell_angle_beta 94.785(3)
_cell_angle_gamma 110.309(3)
_cell_formula_units_Z 2
_cell_length_a 12.872(3)
_cell_length_b 12.975(3)
_cell_length_c 13.308(3)
_cell_measurement_temperature 296(2)
_cell_volume 1731.7(7)
_computing_cell_refinement 'Bruker SAINT'
_computing_data_collection 'Bruker APEX2'
_computing_data_reduction 'Bruker SAINT'
_computing_molecular_graphics Mercury
_computing_publication_material 'Bruker SHELXTL'
_computing_structure_refinement 'SHELXL-97 (Sheldrick, 2008)'
_computing_structure_solution 'SHELXS-97 (Sheldrick, 2008)'
_diffrn_ambient_temperature 296(2)
_diffrn_measured_fraction_theta_full 0.990
_diffrn_measured_fraction_theta_max 0.990
_diffrn_measurement_device_type 'Bruker APEX-II CCD'
_diffrn_measurement_method '\f and \w scans'
_diffrn_radiation_monochromator graphite
_diffrn_radiation_source 'fine-focus sealed tube'
_diffrn_radiation_type MoK\a
_diffrn_radiation_wavelength 0.71073
_diffrn_reflns_av_R_equivalents 0.0653
_diffrn_reflns_av_sigmaI/netI 0.0840
_diffrn_reflns_limit_h_max 15
_diffrn_reflns_limit_h_min -15
_diffrn_reflns_limit_k_max 15
_diffrn_reflns_limit_k_min -15
_diffrn_reflns_limit_l_max 15
_diffrn_reflns_limit_l_min -15
_diffrn_reflns_number 14478
_diffrn_reflns_theta_full 24.70
_diffrn_reflns_theta_max 24.70
_diffrn_reflns_theta_min 1.77
_exptl_absorpt_coefficient_mu 1.878
_exptl_absorpt_correction_T_max 0.878
_exptl_absorpt_correction_T_min 0.765
_exptl_absorpt_correction_type multi-scan
_exptl_absorpt_process_details SADABS
_exptl_crystal_colour blue
_exptl_crystal_density_diffrn 1.533
_exptl_crystal_density_method 'not measured'
_exptl_crystal_description platelet
_exptl_crystal_F_000 822
_exptl_crystal_size_max 0.27
_exptl_crystal_size_mid 0.25
_exptl_crystal_size_min 0.10
_refine_diff_density_max 1.077
_refine_diff_density_min -0.582
_refine_diff_density_rms 0.120
_refine_ls_extinction_method none
_refine_ls_goodness_of_fit_ref 0.996
_refine_ls_hydrogen_treatment mixed
_refine_ls_matrix_type full
_refine_ls_number_parameters 433
_refine_ls_number_reflns 5838
_refine_ls_number_restraints 1
_refine_ls_restrained_S_all 0.996
_refine_ls_R_factor_all 0.1006
_refine_ls_R_factor_gt 0.0577
_refine_ls_shift/su_max 0.003
_refine_ls_shift/su_mean 0.000
_refine_ls_structure_factor_coef Fsqd
_refine_ls_weighting_details 'calc w=1/[\s^2^(Fo^2^)+(0.0822P)^2^+0.0000P] where P=(Fo^2^+2Fc^2^)/3'
_refine_ls_weighting_scheme calc
_refine_ls_wR_factor_gt 0.1315
_refine_ls_wR_factor_ref 0.1539
_reflns_number_gt 3765
_reflns_number_total 5838
_reflns_threshold_expression >2\s(I)
_cod_data_source_file cg5b00661_si_002.cif
_cod_data_source_block comp3
_cod_depositor_comments 'Adding full bibliography for 4513604--4513608.cif.'
_cod_original_cell_volume 1731.8(7)
_cod_original_sg_symbol_H-M P-1
_cod_database_code 4513605

loop_
_symmetry_equiv_pos_as_xyz
'x, y, z'
'-x, -y, -z'

loop_
_atom_site_label
_atom_site_type_symbol
_atom_site_fract_x
_atom_site_fract_y
_atom_site_fract_z
_atom_site_U_iso_or_equiv
_atom_site_adp_type
_atom_site_occupancy
_atom_site_symmetry_multiplicity
_atom_site_calc_flag
_atom_site_refinement_flags
Cu1 Cu 0.61651(6) 0.09948(7) 0.48516(7) 0.0333(2) Uani 1 1 d .
Cu2 Cu 0.90531(6) 0.18668(7) 0.54388(7) 0.0340(2) Uani 1 1 d .
Cu3 Cu 0.75553(6) 0.04841(8) 0.27121(7) 0.0357(2) Uani 1 1 d .
C15 C 1.4031(5) 0.6023(6) 0.9263(6) 0.0402(16) Uani 1 1 d .
C16 C 1.4361(6) 0.6129(7) 1.0336(6) 0.0442(17) Uani 1 1 d .
H16 H 1.3865 0.5556 1.0504 0.053 Uiso 1 1 calc R
C17 C 1.5453(6) 0.7112(7) 1.1165(6) 0.0522(19) Uani 1 1 d .
H17 H 1.5662 0.7169 1.1883 0.063 Uiso 1 1 calc R
C18 C 1.5886(6) 0.7825(7) 0.9943(7) 0.061(2) Uani 1 1 d .
H18 H 1.6409 0.8393 0.9789 0.073 Uiso 1 1 calc R
C19 C 1.4822(6) 0.6890(7) 0.9064(6) 0.053(2) Uani 1 1 d .
H19 H 1.4640 0.6846 0.8348 0.064 Uiso 1 1 calc R
C12 C 1.2857(5) 0.5017(6) 0.8355(5) 0.0357(15) Uani 1 1 d .
C13 C 1.2236(6) 0.5342(7) 0.7747(6) 0.0494(18) Uani 1 1 d .
H13 H 1.2551 0.6186 0.7902 0.059 Uiso 1 1 calc R
C11 C 1.2348(5) 0.3758(6) 0.8079(6) 0.0419(16) Uani 1 1 d .
H11 H 1.2730 0.3507 0.8478 0.050 Uiso 1 1 calc R
C10 C 1.1279(5) 0.2858(7) 0.7220(6) 0.0455(17) Uani 1 1 d .
H10 H 1.0961 0.2001 0.7036 0.055 Uiso 1 1 calc R
C14 C 1.1150(6) 0.4411(7) 0.6913(6) 0.0459(17) Uani 1 1 d .
H14 H 1.0734 0.4649 0.6530 0.055 Uiso 1 1 calc R
N8 N 1.6212(5) 0.7966(6) 1.1005(5) 0.0546(16) Uani 1 1 d .
N7 N 1.0680(4) 0.3174(5) 0.6639(5) 0.0404(13) Uani 1 1 d .
C4 C 1.0638(5) 0.0783(7) 0.4107(7) 0.0445(17) Uani 1 1 d .
H4 H 1.1235 0.1086 0.4772 0.053 Uiso 1 1 calc R
C5 C 1.0628(6) 0.0108(8) 0.2921(7) 0.057(2) Uani 1 1 d .
H5 H 1.1197 -0.0128 0.2632 0.069 Uiso 1 1 calc R
N3 N 0.9659(4) 0.0939(5) 0.4164(5) 0.0400(13) Uani 1 1 d .
N4 N 0.9009(4) 0.0349(5) 0.2994(5) 0.0387(13) Uani 1 1 d .
C8 C 0.4451(6) 0.0550(8) 0.1789(7) 0.059(2) Uani 1 1 d .
H8 H 0.3857 0.0492 0.1285 0.071 Uiso 1 1 calc R
C7 C 0.5524(6) 0.0638(8) 0.1655(6) 0.055(2) Uani 1 1 d .
H7 H 0.5782 0.0657 0.1029 0.066 Uiso 1 1 calc R
C9 C 0.4453(6) 0.0569(7) 0.2816(6) 0.0503(18) Uani 1 1 d .
H9 H 0.3842 0.0527 0.3146 0.060 Uiso 1 1 calc R
N5 N 0.6138(4) 0.0692(5) 0.2555(5) 0.0411(13) Uani 1 1 d .
N6 N 0.5472(4) 0.0657(5) 0.3286(5) 0.0384(13) Uani 1 1 d .
C6 C 0.9592(6) -0.0139(7) 0.2259(7) 0.0510(18) Uani 1 1 d .
H6 H 0.9336 -0.0581 0.1421 0.061 Uiso 1 1 calc R
N2 N 0.8364(4) 0.2430(5) 0.6754(5) 0.0413(13) Uani 1 1 d .
N1 N 0.7192(4) 0.2004(5) 0.6521(5) 0.0357(12) Uani 1 1 d .
C1 C 0.6963(6) 0.2405(7) 0.7557(6) 0.0490(18) Uani 1 1 d .
H1 H 0.6220 0.2221 0.7634 0.059 Uiso 1 1 calc R
C2 C 0.7964(7) 0.3127(8) 0.8504(7) 0.060(2) Uani 1 1 d .
H2 H 0.8046 0.3536 0.9325 0.072 Uiso 1 1 calc R
C3 C 0.8820(6) 0.3107(7) 0.7952(6) 0.0504(18) Uani 1 1 d .
H3 H 0.9611 0.3511 0.8359 0.060 Uiso 1 1 calc R
O1 O 0.7446(3) 0.0639(4) 0.4270(4) 0.0307(10) Uani 1 1 d .
H111 H 0.736(5) -0.007(6) 0.415(6) 0.037 Uiso 1 1 d .
O2 O 0.7858(4) 0.0660(5) 0.1361(4) 0.0480(12) Uani 1 1 d .
O4 O 0.5231(3) -0.1050(4) 0.4608(4) 0.0367(10) Uani 1 1 d .
C25 C 0.5645(5) -0.1882(6) 0.4290(5) 0.0348(15) Uani 1 1 d .
O5 O 0.6596(4) -0.1668(4) 0.4093(4) 0.0437(11) Uani 1 1 d .
C26 C 0.4911(6) -0.3197(7) 0.4076(7) 0.0500(18) Uani 1 1 d .
H26A H 0.4323 -0.3739 0.3291 0.060 Uiso 1 1 calc R
H26B H 0.4511 -0.3067 0.4682 0.060 Uiso 1 1 calc R
O3 O 0.8978(5) 0.2812(5) 0.2600(5) 0.0663(15) Uani 1 1 d .
C20 C 0.8553(6) 0.1764(8) 0.1590(7) 0.0474(18) Uani 1 1 d .
C21 C 0.8811(7) 0.1763(8) 0.0492(7) 0.068(2) Uani 1 1 d .
H21A H 0.8787 0.0918 -0.0080 0.081 Uiso 1 1 calc R
H21B H 0.8195 0.1839 0.0104 0.081 Uiso 1 1 calc R
C22 C 0.9950(7) 0.2826(9) 0.0746(8) 0.078(3) Uani 1 1 d .
H22A H 0.9986 0.3674 0.1327 0.094 Uiso 1 1 calc R
H22B H 0.9992 0.2788 0.0006 0.094 Uiso 1 1 calc R
C27 C 0.5587(8) -0.3935(8) 0.4118(8) 0.068(2) Uani 1 1 d .
H27B H 0.6072 -0.3962 0.3595 0.082 Uiso 1 1 calc R
H27A H 0.5044 -0.4835 0.3810 0.082 Uiso 1 1 calc R
C28 C 0.6354(8) -0.3303(9) 0.5392(10) 0.082(3) Uani 1 1 d .
H28A H 0.5867 -0.3331 0.5906 0.098 Uiso 1 1 calc R
H28B H 0.6867 -0.2386 0.5724 0.098 Uiso 1 1 calc R
O6 O 0.8991(4) 0.3239(5) 0.4776(4) 0.0456(11) Uani 1 1 d D
H6O H 0.916(6) 0.318(7) 0.413(4) 0.055 Uiso 1 1 d D
C30 C 0.8382(7) 0.4015(7) 0.5160(7) 0.061(2) Uani 1 1 d .
H30A H 0.7614 0.3532 0.4596 0.092 Uiso 1 1 calc R
H30B H 0.8792 0.4816 0.5201 0.092 Uiso 1 1 calc R
H30C H 0.8326 0.4223 0.5946 0.092 Uiso 1 1 calc R
C29 C 0.7087(10) -0.4015(12) 0.5394(12) 0.125(5) Uani 1 1 d .
H29C H 0.6589 -0.4943 0.4973 0.187 Uiso 1 1 calc R
H29B H 0.7472 -0.3681 0.6213 0.187 Uiso 1 1 calc R
H29A H 0.7657 -0.3868 0.4996 0.187 Uiso 1 1 calc R
C23 C 1.0988(8) 0.2731(11) 0.1232(9) 0.096(3) Uani 1 1 d .
H23A H 1.0908 0.1847 0.0704 0.115 Uiso 1 1 calc R
H23B H 1.1007 0.2887 0.2026 0.115 Uiso 1 1 calc R
C24 C 1.2118(9) 0.3710(13) 0.1328(12) 0.148(6) Uani 1 1 d .
H24C H 1.2106 0.3553 0.0543 0.222 Uiso 1 1 calc R
H24B H 1.2755 0.3610 0.1633 0.222 Uiso 1 1 calc R
H24A H 1.2213 0.4588 0.1868 0.222 Uiso 1 1 calc R

loop_
_atom_site_aniso_label
_atom_site_aniso_U_11
_atom_site_aniso_U_22
_atom_site_aniso_U_33
_atom_site_aniso_U_23
_atom_site_aniso_U_13
_atom_site_aniso_U_12
Cu1 0.0233(4) 0.0451(5) 0.0354(5) 0.0243(4) 0.0076(3) 0.0162(4)
Cu2 0.0220(4) 0.0416(5) 0.0332(4) 0.0196(4) 0.0041(3) 0.0117(3)
Cu3 0.0272(4) 0.0469(5) 0.0357(5) 0.0255(4) 0.0082(3) 0.0152(4)
C15 0.030(3) 0.038(4) 0.035(4) 0.012(3) -0.002(3) 0.013(3)
C16 0.036(4) 0.054(4) 0.038(4) 0.024(3) 0.008(3) 0.020(3)
C17 0.041(4) 0.065(5) 0.037(4) 0.020(4) 0.000(3) 0.025(4)
C18 0.043(4) 0.058(5) 0.050(5) 0.025(4) -0.003(4) 0.000(4)
C19 0.046(4) 0.053(4) 0.037(4) 0.021(4) -0.010(3) 0.007(4)
C12 0.026(3) 0.045(4) 0.027(3) 0.016(3) 0.001(3) 0.013(3)
C13 0.037(4) 0.038(4) 0.056(5) 0.022(4) -0.008(3) 0.009(3)
C11 0.031(4) 0.044(4) 0.051(4) 0.027(4) 0.009(3) 0.017(3)
C10 0.031(4) 0.042(4) 0.055(5) 0.026(4) 0.003(3) 0.012(3)
C14 0.038(4) 0.050(4) 0.048(4) 0.028(4) -0.001(3) 0.019(3)
N8 0.031(3) 0.063(4) 0.042(4) 0.020(3) -0.004(3) 0.011(3)
N7 0.030(3) 0.047(3) 0.042(3) 0.025(3) 0.005(2) 0.017(3)
C4 0.024(3) 0.053(4) 0.059(5) 0.032(4) 0.013(3) 0.019(3)
C5 0.041(4) 0.075(5) 0.069(6) 0.038(5) 0.030(4) 0.040(4)
N3 0.033(3) 0.042(3) 0.044(3) 0.024(3) 0.014(3) 0.014(3)
N4 0.032(3) 0.048(3) 0.032(3) 0.020(3) 0.007(2) 0.018(3)
C8 0.041(4) 0.098(6) 0.055(5) 0.049(5) 0.005(4) 0.038(4)
C7 0.055(5) 0.089(6) 0.042(4) 0.047(4) 0.015(4) 0.037(4)
C9 0.036(4) 0.074(5) 0.053(5) 0.040(4) 0.008(3) 0.030(4)
N5 0.030(3) 0.061(4) 0.046(3) 0.036(3) 0.012(3) 0.023(3)
N6 0.027(3) 0.051(3) 0.041(3) 0.029(3) 0.006(2) 0.016(3)
C6 0.050(4) 0.058(5) 0.042(4) 0.026(4) 0.020(4) 0.023(4)
N2 0.028(3) 0.057(3) 0.041(3) 0.026(3) 0.010(3) 0.022(3)
N1 0.028(3) 0.045(3) 0.036(3) 0.023(3) 0.007(2) 0.018(2)
C1 0.047(4) 0.065(5) 0.039(4) 0.028(4) 0.017(4) 0.030(4)
C2 0.060(5) 0.080(6) 0.038(4) 0.029(4) 0.013(4) 0.035(5)
C3 0.035(4) 0.073(5) 0.036(4) 0.025(4) 0.005(3) 0.025(4)
O1 0.021(2) 0.038(2) 0.037(2) 0.023(2) 0.0065(18) 0.015(2)
O2 0.040(3) 0.061(3) 0.044(3) 0.034(3) 0.014(2) 0.016(3)
O4 0.024(2) 0.045(3) 0.046(3) 0.029(2) 0.009(2) 0.016(2)
C25 0.029(3) 0.044(4) 0.032(4) 0.019(3) 0.005(3) 0.020(3)
O5 0.032(2) 0.054(3) 0.060(3) 0.036(3) 0.020(2) 0.025(2)
C26 0.043(4) 0.050(4) 0.058(5) 0.032(4) 0.014(4) 0.019(4)
O3 0.083(4) 0.055(3) 0.057(4) 0.034(3) 0.020(3) 0.024(3)
C20 0.045(4) 0.060(5) 0.046(5) 0.035(4) 0.013(4) 0.024(4)
C21 0.058(5) 0.078(6) 0.057(5) 0.048(5) 0.010(4) 0.005(5)
C22 0.070(6) 0.096(7) 0.072(6) 0.059(6) 0.024(5) 0.020(5)
C27 0.073(6) 0.070(6) 0.102(7) 0.063(6) 0.048(6) 0.045(5)
C28 0.083(7) 0.099(7) 0.126(9) 0.085(7) 0.048(7) 0.065(6)
O6 0.045(3) 0.051(3) 0.053(3) 0.034(3) 0.015(2) 0.027(2)
C30 0.060(5) 0.059(5) 0.075(6) 0.038(5) 0.020(4) 0.035(4)
C29 0.117(9) 0.167(12) 0.199(14) 0.144(11) 0.072(10) 0.101(9)
C23 0.084(7) 0.121(9) 0.067(6) 0.046(6) 0.028(6) 0.037(7)
C24 0.070(8) 0.176(13) 0.140(12) 0.074(10) 0.039(8) 0.016(8)

loop_
_atom_type_symbol
_atom_type_description
_atom_type_scat_dispersion_real
_atom_type_scat_dispersion_imag
_atom_type_scat_source
C C 0.0033 0.0016 'International Tables Vol C Tables 4.2.6.8 and 6.1.1.4'
H H 0.0000 0.0000 'International Tables Vol C Tables 4.2.6.8 and 6.1.1.4'
N N 0.0061 0.0033 'International Tables Vol C Tables 4.2.6.8 and 6.1.1.4'
O O 0.0106 0.0060 'International Tables Vol C Tables 4.2.6.8 and 6.1.1.4'
Cu Cu 0.3201 1.2651 'International Tables Vol C Tables 4.2.6.8 and 6.1.1.4'

loop_
_geom_angle_atom_site_label_1
_geom_angle_atom_site_label_2
_geom_angle_atom_site_label_3
_geom_angle
_geom_angle_site_symmetry_1
_geom_angle_site_symmetry_3
N6 Cu1 N1 157.8(2) . .
N6 Cu1 O1 89.32(19) . .
N1 Cu1 O1 88.67(18) . .
N6 Cu1 O4 93.06(19) . 2_656
N1 Cu1 O4 92.64(19) . 2_656
O1 Cu1 O4 170.27(17) . 2_656
N6 Cu1 O4 103.69(18) . .
N1 Cu1 O4 98.54(18) . .
O1 Cu1 O4 93.55(16) . .
O4 Cu1 O4 76.71(18) 2_656 .
N3 Cu2 N2 165.9(2) . .
N3 Cu2 O1 88.69(19) . .
N2 Cu2 O1 88.80(19) . .
N3 Cu2 N7 92.5(2) . .
N2 Cu2 N7 90.5(2) . .
O1 Cu2 N7 177.9(2) . .
N3 Cu2 O6 92.78(19) . .
N2 Cu2 O6 100.7(2) . .
O1 Cu2 O6 84.69(17) . .
N7 Cu2 O6 93.50(19) . .
N5 Cu3 N4 176.0(2) . .
N5 Cu3 O2 92.6(2) . .
N4 Cu3 O2 90.5(2) . .
N5 Cu3 O1 88.84(19) . .
N4 Cu3 O1 87.64(19) . .
O2 Cu3 O1 169.99(18) . .
C16 C15 C19 117.6(6) . .
C16 C15 C12 121.2(6) . .
C19 C15 C12 121.2(6) . .
C15 C16 C17 118.7(7) . .
C15 C16 H16 120.7 . .
C17 C16 H16 120.7 . .
N8 C17 C16 124.9(7) . .
N8 C17 H17 117.6 . .
C16 C17 H17 117.6 . .
N8 C18 C19 124.2(7) . .
N8 C18 H18 117.9 . .
C19 C18 H18 117.9 . .
C15 C19 C18 119.1(7) . .
C15 C19 H19 120.4 . .
C18 C19 H19 120.4 . .
C11 C12 C13 117.0(6) . .
C11 C12 C15 122.7(6) . .
C13 C12 C15 120.2(6) . .
C14 C13 C12 120.0(6) . .
C14 C13 H13 120.0 . .
C12 C13 H13 120.0 . .
C12 C11 C10 120.8(6) . .
C12 C11 H11 119.6 . .
C10 C11 H11 119.6 . .
N7 C10 C11 122.1(6) . .
N7 C10 H10 119.0 . .
C11 C10 H10 119.0 . .
N7 C14 C13 121.9(6) . .
N7 C14 H14 119.1 . .
C13 C14 H14 119.1 . .
C17 N8 C18 115.5(6) . .
C10 N7 C14 118.2(6) . .
C10 N7 Cu2 121.9(5) . .
C14 N7 Cu2 119.8(4) . .
N3 C4 C5 110.1(6) . .
N3 C4 H4 124.9 . .
C5 C4 H4 124.9 . .
C6 C5 C4 104.8(6) . .
C6 C5 H5 127.6 . .
C4 C5 H5 127.6 . .
C4 N3 N4 106.6(5) . .
C4 N3 Cu2 136.5(5) . .
N4 N3 Cu2 116.7(4) . .
C6 N4 N3 108.5(5) . .
C6 N4 Cu3 132.6(5) . .
N3 N4 Cu3 118.7(4) . .
C9 C8 C7 104.9(6) . .
C9 C8 H8 127.6 . .
C7 C8 H8 127.6 . .
N5 C7 C8 110.2(6) . .
N5 C7 H7 124.9 . .
C8 C7 H7 124.9 . .
N6 C9 C8 109.8(6) . .
N6 C9 H9 125.1 . .
C8 C9 H9 125.1 . .
C7 N5 N6 107.1(5) . .
C7 N5 Cu3 129.7(5) . .
N6 N5 Cu3 122.1(4) . .
C9 N6 N5 108.1(5) . .
C9 N6 Cu1 131.9(5) . .
N5 N6 Cu1 119.3(4) . .
N4 C6 C5 109.9(6) . .
N4 C6 H6 125.0 . .
C5 C6 H6 125.0 . .
C3 N2 N1 106.5(5) . .
C3 N2 Cu2 131.9(5) . .
N1 N2 Cu2 121.2(4) . .
C1 N1 N2 108.2(5) . .
C1 N1 Cu1 131.3(5) . .
N2 N1 Cu1 120.4(4) . .
N1 C1 C2 110.9(6) . .
N1 C1 H1 124.5 . .
C2 C1 H1 124.5 . .
C1 C2 C3 103.5(6) . .
C1 C2 H2 128.3 . .
C3 C2 H2 128.3 . .
N2 C3 C2 110.8(6) . .
N2 C3 H3 124.6 . .
C2 C3 H3 124.6 . .
Cu1 O1 Cu2 116.4(2) . .
Cu1 O1 Cu3 117.26(19) . .
Cu2 O1 Cu3 105.72(18) . .
Cu1 O1 H111 108(4) . .
Cu2 O1 H111 102(4) . .
Cu3 O1 H111 105(4) . .
C20 O2 Cu3 119.1(4) . .
C25 O4 Cu1 132.7(4) . 2_656
C25 O4 Cu1 123.8(4) . .
Cu1 O4 Cu1 103.29(18) 2_656 .
O5 C25 O4 122.5(6) . .
O5 C25 C26 119.4(6) . .
O4 C25 C26 118.0(5) . .
C25 C26 C27 114.3(6) . .
C25 C26 H26A 108.7 . .
C27 C26 H26A 108.7 . .
C25 C26 H26B 108.7 . .
C27 C26 H26B 108.7 . .
H26A C26 H26B 107.6 . .
O3 C20 O2 125.3(7) . .
O3 C20 C21 119.9(7) . .
O2 C20 C21 114.8(7) . .
C22 C21 C20 115.6(7) . .
C22 C21 H21A 108.4 . .
C20 C21 H21A 108.4 . .
C22 C21 H21B 108.4 . .
C20 C21 H21B 108.4 . .
H21A C21 H21B 107.4 . .
C21 C22 C23 113.6(8) . .
C21 C22 H22A 108.8 . .
C23 C22 H22A 108.8 . .
C21 C22 H22B 108.8 . .
C23 C22 H22B 108.8 . .
H22A C22 H22B 107.7 . .
C26 C27 C28 112.7(7) . .
C26 C27 H27B 109.1 . .
C28 C27 H27B 109.1 . .
C26 C27 H27A 109.1 . .
C28 C27 H27A 109.1 . .
H27B C27 H27A 107.8 . .
C27 C28 C29 111.4(9) . .
C27 C28 H28A 109.3 . .
C29 C28 H28A 109.3 . .
C27 C28 H28B 109.3 . .
C29 C28 H28B 109.3 . .
H28A C28 H28B 108.0 . .
C30 O6 Cu2 123.6(4) . .
C30 O6 H6O 109(5) . .
Cu2 O6 H6O 126(5) . .
O6 C30 H30A 109.5 . .
O6 C30 H30B 109.5 . .
H30A C30 H30B 109.5 . .
O6 C30 H30C 109.5 . .
H30A C30 H30C 109.5 . .
H30B C30 H30C 109.5 . .
C28 C29 H29C 109.5 . .
C28 C29 H29B 109.5 . .
H29C C29 H29B 109.5 . .
C28 C29 H29A 109.5 . .
H29C C29 H29A 109.5 . .
H29B C29 H29A 109.5 . .
C22 C23 C24 112.2(10) . .
C22 C23 H23A 109.2 . .
C24 C23 H23A 109.2 . .
C22 C23 H23B 109.2 . .
C24 C23 H23B 109.2 . .
H23A C23 H23B 107.9 . .
C23 C24 H24C 109.5 . .
C23 C24 H24B 109.5 . .
H24C C24 H24B 109.5 . .
C23 C24 H24A 109.5 . .
H24C C24 H24A 109.5 . .
H24B C24 H24A 109.5 . .

loop_
_geom_bond_atom_site_label_1
_geom_bond_atom_site_label_2
_geom_bond_distance
_geom_bond_site_symmetry_2
Cu1 N6 1.964(5) .
Cu1 N1 1.967(5) .
Cu1 O1 1.981(4) .
Cu1 O4 2.002(4) 2_656
Cu1 O4 2.339(4) .
Cu2 N3 1.954(5) .
Cu2 N2 1.962(5) .
Cu2 O1 1.999(4) .
Cu2 N7 2.037(5) .
Cu2 O6 2.361(4) .
Cu3 N5 1.943(5) .
Cu3 N4 1.962(5) .
Cu3 O2 1.973(4) .
Cu3 O1 2.006(4) .
C15 C16 1.381(9) .
C15 C19 1.383(9) .
C15 C12 1.495(8) .
C16 C17 1.395(9) .
C16 H16 0.9300 .
C17 N8 1.319(9) .
C17 H17 0.9300 .
C18 N8 1.344(9) .
C18 C19 1.383(9) .
C18 H18 0.9300 .
C19 H19 0.9300 .
C12 C11 1.367(9) .
C12 C13 1.389(9) .
C13 C14 1.382(9) .
C13 H13 0.9300 .
C11 C10 1.373(9) .
C11 H11 0.9300 .
C10 N7 1.339(8) .
C10 H10 0.9300 .
C14 N7 1.339(8) .
C14 H14 0.9300 .
C4 N3 1.347(8) .
C4 C5 1.379(10) .
C4 H4 0.9300 .
C5 C6 1.375(10) .
C5 H5 0.9300 .
N3 N4 1.373(7) .
N4 C6 1.330(8) .
C8 C9 1.355(10) .
C8 C7 1.380(10) .
C8 H8 0.9300 .
C7 N5 1.336(8) .
C7 H7 0.9300 .
C9 N6 1.348(8) .
C9 H9 0.9300 .
N5 N6 1.357(7) .
C6 H6 0.9300 .
N2 C3 1.333(8) .
N2 N1 1.362(7) .
N1 C1 1.316(8) .
C1 C2 1.366(10) .
C1 H1 0.9300 .
C2 C3 1.375(10) .
C2 H2 0.9300 .
C3 H3 0.9300 .
O1 H111 0.83(6) .
O2 C20 1.259(8) .
O4 C25 1.273(7) .
O4 Cu1 2.002(4) 2_656
C25 O5 1.238(7) .
C25 C26 1.500(9) .
C26 C27 1.517(10) .
C26 H26A 0.9700 .
C26 H26B 0.9700 .
O3 C20 1.238(8) .
C20 C21 1.525(10) .
C21 C22 1.492(10) .
C21 H21A 0.9700 .
C21 H21B 0.9700 .
C22 C23 1.505(13) .
C22 H22A 0.9700 .
C22 H22B 0.9700 .
C27 C28 1.525(12) .
C27 H27B 0.9700 .
C27 H27A 0.9700 .
C28 C29 1.533(11) .
C28 H28A 0.9700 .
C28 H28B 0.9700 .
O6 C30 1.416(8) .
O6 H6O 0.88(2) .
C30 H30A 0.9600 .
C30 H30B 0.9600 .
C30 H30C 0.9600 .
C29 H29C 0.9600 .
C29 H29B 0.9600 .
C29 H29A 0.9600 .
C23 C24 1.508(13) .
C23 H23A 0.9700 .
C23 H23B 0.9700 .
C24 H24C 0.9600 .
C24 H24B 0.9600 .
C24 H24A 0.9600 .
